data_7009620
loop_
_publ_author_name
'Barucki, Hubert'
'Coles, Simon J.'
'Costello, James F.'
'Gelbrich, Thomas'
'Hursthouse, Michael B.'

_publ_section_title
;
 Characterising secondary bonding interactions within triaryl
 organoantimony(V) and organobismuth(V) complexes
;
_journal_issue 14
_journal_name_full 'Journal of the Chemical Society, Dalton Transactions'
_journal_page_first 2319
_journal_paper_doi 10.1039/b002337j
_journal_year 2000
_chemical_formula_sum 'C46 H37 Bi O6'
_chemical_formula_weight 894.74
_chemical_name_systematic
; 
 ? 
;
_space_group_IT_number 14
_symmetry_cell_setting monoclinic
_symmetry_space_group_name_Hall '-P 2ybc'
_symmetry_space_group_name_H-M 'P 1 21/c 1'
_atom_sites_solution_hydrogens geom
_atom_sites_solution_primary direct
_atom_sites_solution_secondary difmap
_audit_creation_method SHELXL-97
_cell_angle_alpha 90.00
_cell_angle_beta 103.59(3)
_cell_angle_gamma 90.00
_cell_formula_units_Z 4
_cell_length_a 10.102(2)
_cell_length_b 20.609(4)
_cell_length_c 18.706(4)
_cell_measurement_reflns_used 114607
_cell_measurement_temperature 150(2)
_cell_measurement_theta_max 27.5
_cell_measurement_theta_min 1.98
_cell_volume 3785.4(14)
_computing_structure_refinement 'SHELXL-97 (Sheldrick, 1997)'
_computing_structure_solution 'SHELXS-97 (Sheldrick, 1990)'
_diffrn_ambient_temperature 150(2)
_diffrn_detector_area_resol_mean 9.091
_diffrn_measured_fraction_theta_full 0.971
_diffrn_measured_fraction_theta_max 0.971
_diffrn_measurement_device_type 'Nonius KappaCCD area detector'
_diffrn_measurement_method 'phi and omega scans'
_diffrn_radiation_monochromator graphite
_diffrn_radiation_source 'Nonius FR591 rotating anode'
_diffrn_radiation_type MoK\a
_diffrn_radiation_wavelength 0.71073
_diffrn_reflns_av_R_equivalents 0.0766
_diffrn_reflns_av_sigmaI/netI 0.0254
_diffrn_reflns_limit_h_max 13
_diffrn_reflns_limit_h_min -13
_diffrn_reflns_limit_k_max 26
_diffrn_reflns_limit_k_min -26
_diffrn_reflns_limit_l_max 24
_diffrn_reflns_limit_l_min -24
_diffrn_reflns_number 114607
_diffrn_reflns_theta_full 27.50
_diffrn_reflns_theta_max 27.50
_diffrn_reflns_theta_min 1.98
_exptl_absorpt_coefficient_mu 4.707
_exptl_absorpt_correction_T_max 0.634
_exptl_absorpt_correction_T_min 0.482
_exptl_absorpt_correction_type multi-scan
_exptl_crystal_density_diffrn 1.570
_exptl_crystal_density_method 'not measured'
_exptl_crystal_description block
_exptl_crystal_F_000 1776
_exptl_crystal_size_max 0.2
_exptl_crystal_size_mid 0.1
_exptl_crystal_size_min 0.1
_refine_diff_density_max 3.001
_refine_diff_density_min -1.986
_refine_diff_density_rms 0.111
_refine_ls_extinction_method none
_refine_ls_goodness_of_fit_ref 0.751
_refine_ls_hydrogen_treatment mixed
_refine_ls_matrix_type full
_refine_ls_number_parameters 480
_refine_ls_number_reflns 8684
_refine_ls_number_restraints 0
_refine_ls_restrained_S_all 0.751
_refine_ls_R_factor_all 0.0319
_refine_ls_R_factor_gt 0.0267
_refine_ls_shift/su_max 0.037
_refine_ls_shift/su_mean 0.002
_refine_ls_structure_factor_coef Fsqd
_refine_ls_weighting_details 'w=1/[\s^2^(Fo^2^)+(0.1000P)^2^+0.0000P] where P=(Fo^2^+2Fc^2^)/3'
_refine_ls_weighting_scheme calc
_refine_ls_wR_factor_gt 0.0794
_refine_ls_wR_factor_ref 0.0878
_reflns_number_gt 7696
_reflns_number_total 8684
_reflns_threshold_expression >2sigma(I)
_cod_data_source_file b002337j.txt
_cod_data_source_block s92-3
_cod_depositor_comments
;
The following automatic conversions were performed:
'_symmetry_cell_setting' value 'Monoclinic' changed to 'monoclinic'
according to '/home/saulius/struct/CIF-dictionaries/cif_core.dic'
dictionary named 'cif_core.dic' version 2.4.1 from 2010-06-29.

Automatic conversion script
Id: cif_fix_enum 1527 2010-12-29 10:47:43Z saulius 

The following automatic conversions were performed:

'_exptl_absorpt_correction_type' tag value 'multi-scans' was replaced
with 'multi-scan' value.

Automatic conversion script
Id: cif_fix_values 1646 2011-03-28 12:23:43Z adriana 

The following automatic conversions were performed:

'_refine_ls_weighting_scheme' value 'calc
w=1/[\s^2^(Fo^2^)+(0.1000P)^2^+0.0000P] where P=(Fo^2^+2Fc^2^)/3' was
changed to 'calc'. New tag '_refine_ls_weighting_details' was
created. The value of the new tag was set to
'w=1/[\s^2^(Fo^2^)+(0.1000P)^2^+0.0000P] where P=(Fo^2^+2Fc^2^)/3'.

Automatic conversion script
Id: cif_fix_values 3143 2015-03-26 13:38:13Z robertas 
;
_cod_original_cell_volume 3785.4(13)
_cod_original_sg_symbol_H-M P2(1)/c
_cod_database_code 7009620

loop_
_symmetry_equiv_pos_as_xyz
'x, y, z'
'-x, y+1/2, -z+1/2'
'-x, -y, -z'
'x, -y-1/2, z-1/2'

loop_
_atom_site_label
_atom_site_type_symbol
_atom_site_fract_x
_atom_site_fract_y
_atom_site_fract_z
_atom_site_U_iso_or_equiv
_atom_site_adp_type
_atom_site_occupancy
_atom_site_calc_flag
_atom_site_refinement_flags
_atom_site_disorder_assembly
_atom_site_disorder_group
Bi1 Bi 0.358412(8) 0.358125(4) 0.402453(4) 0.01671(6) Uani 1 d . . .
O1 O 0.45730(19) 0.26484(9) 0.45699(9) 0.0228(4) Uani 1 d . . .
O2 O 0.5726(2) 0.33505(9) 0.53858(11) 0.0257(4) Uani 1 d . . .
O3 O 0.6814(2) 0.24221(10) 0.63313(9) 0.0270(4) Uani 1 d . . .
H3 H 0.6983 0.2811 0.6333 0.041 Uiso 1 calc R . .
O4 O 0.26565(19) 0.43878(9) 0.32597(10) 0.0243(4) Uani 1 d . . .
O5 O 0.37152(19) 0.50402(10) 0.41565(10) 0.0248(4) Uani 1 d . . .
O6 O 0.23493(18) 0.60763(8) 0.34433(10) 0.0230(4) Uani 1 d . . .
H6 H 0.2949 0.6085 0.3824 0.034 Uiso 1 calc R . .
C1 C 0.5462(2) 0.27936(12) 0.51662(13) 0.0204(5) Uani 1 d . . .
C2 C 0.6212(3) 0.22167(13) 0.55964(13) 0.0197(5) Uani 1 d . . .
C3 C 0.5174(3) 0.16892(13) 0.56387(14) 0.0238(5) Uani 1 d . . .
C4 C 0.4996(3) 0.11469(14) 0.51942(16) 0.0318(6) Uani 1 d . . .
H4 H 0.5573 0.1076 0.4881 0.038 Uiso 1 calc R . .
C5 C 0.3960(3) 0.07042(15) 0.52104(19) 0.0402(7) Uani 1 d . . .
H5 H 0.3852 0.0341 0.4907 0.048 Uiso 1 calc R . .
C6 C 0.3101(3) 0.07989(17) 0.56680(19) 0.0421(8) Uani 1 d . . .
H6 H 0.2415 0.0501 0.5680 0.050 Uiso 1 calc R . .
C7 C 0.3266(4) 0.13437(19) 0.6113(2) 0.0472(10) Uani 1 d . . .
H7 H 0.2684 0.1413 0.6424 0.057 Uiso 1 calc R . .
C8 C 0.4292(3) 0.17857(16) 0.60979(17) 0.0363(7) Uani 1 d . . .
H8 H 0.4392 0.2151 0.6398 0.044 Uiso 1 calc R . .
C9 C 0.7364(3) 0.19937(12) 0.52397(14) 0.0221(5) Uani 1 d . . .
C10 C 0.7624(3) 0.22800(14) 0.46184(15) 0.0299(6) Uani 1 d . . .
H10 H 0.7033 0.2595 0.4370 0.036 Uiso 1 calc R . .
C11 C 0.8755(3) 0.21036(15) 0.43599(17) 0.0357(7) Uani 1 d . . .
H11 H 0.8912 0.2298 0.3939 0.043 Uiso 1 calc R . .
C12 C 0.9645(3) 0.16410(16) 0.47285(18) 0.0368(7) Uani 1 d . . .
H12 H 1.0415 0.1530 0.4564 0.044 Uiso 1 calc R . .
C13 C 0.9389(3) 0.13450(14) 0.5341(2) 0.0340(7) Uani 1 d . . .
H13 H 0.9981 0.1028 0.5586 0.041 Uiso 1 calc R . .
C14 C 0.8253(3) 0.15162(14) 0.55960(17) 0.0278(6) Uani 1 d . . .
H14 H 0.8084 0.1310 0.6008 0.033 Uiso 1 calc R . .
C15 C 0.3028(3) 0.49542(12) 0.35360(15) 0.0210(5) Uani 1 d . . .
C16 C 0.2560(3) 0.55345(12) 0.30082(13) 0.0195(5) Uani 1 d . . .
C17 C 0.1210(3) 0.53855(11) 0.24793(13) 0.0203(5) Uani 1 d . . .
C18 C 0.1017(3) 0.54109(13) 0.17194(14) 0.0248(5) Uani 1 d . . .
H18 H 0.1730 0.5542 0.1516 0.030 Uiso 1 calc R . .
C19 C -0.0232(3) 0.52429(14) 0.12576(15) 0.0299(6) Uani 1 d . . .
H19 H -0.0347 0.5260 0.0750 0.036 Uiso 1 calc R . .
C20 C -0.1293(3) 0.50517(13) 0.15528(16) 0.0306(6) Uani 1 d . . .
H20 H -0.2123 0.4935 0.1246 0.037 Uiso 1 calc R . .
C21 C -0.1123(3) 0.50337(14) 0.23111(16) 0.0317(6) Uani 1 d . . .
H21 H -0.1845 0.4911 0.2512 0.038 Uiso 1 calc R . .
C22 C 0.0112(3) 0.51967(14) 0.27673(15) 0.0270(6) Uani 1 d . . .
H22 H 0.0217 0.5181 0.3274 0.032 Uiso 1 calc R . .
C23 C 0.3691(3) 0.56714(12) 0.26071(13) 0.0210(5) Uani 1 d . . .
C24 C 0.4306(3) 0.51613(13) 0.23137(14) 0.0245(5) Uani 1 d . . .
H24 H 0.4066 0.4735 0.2387 0.029 Uiso 1 calc R . .
C25 C 0.5269(3) 0.52888(14) 0.19145(15) 0.0306(6) Uani 1 d . . .
H25 H 0.5675 0.4946 0.1723 0.037 Uiso 1 calc R . .
C26 C 0.5634(3) 0.59152(16) 0.17974(16) 0.0339(6) Uani 1 d . . .
H26 H 0.6284 0.5997 0.1530 0.041 Uiso 1 calc R . .
C27 C 0.5026(4) 0.64221(13) 0.2081(2) 0.0428(9) Uani 1 d . . .
H27 H 0.5268 0.6847 0.2004 0.051 Uiso 1 calc R . .
C28 C 0.4052(3) 0.63018(15) 0.24812(19) 0.0331(7) Uani 1 d . . .
H28 H 0.3640 0.6647 0.2665 0.040 Uiso 1 calc R . .
C29 C 0.2152(3) 0.29307(13) 0.32795(14) 0.0205(5) Uani 1 d . . .
C30 C 0.2097(3) 0.22819(13) 0.34666(15) 0.0269(6) Uani 1 d . . .
H30 H 0.2730 0.2112 0.3866 0.032 Uiso 1 calc R . .
C31 C 0.1091(3) 0.18882(13) 0.30542(15) 0.0286(6) Uani 1 d . . .
H31 H 0.1049 0.1453 0.3177 0.034 Uiso 1 calc R . .
C32 C 0.0149(3) 0.21405(14) 0.24589(16) 0.0314(6) Uani 1 d . . .
H32 H -0.0523 0.1874 0.2181 0.038 Uiso 1 calc R . .
C33 C 0.0208(3) 0.27833(16) 0.22799(17) 0.0376(7) Uani 1 d . . .
H33 H -0.0430 0.2951 0.1881 0.045 Uiso 1 calc R . .
C34 C 0.1211(3) 0.31895(15) 0.26866(16) 0.0302(6) Uani 1 d . . .
H34 H 0.1248 0.3625 0.2563 0.036 Uiso 1 calc R . .
C35 C 0.5537(3) 0.37524(13) 0.37357(15) 0.0227(5) Uani 1 d . . .
C36 C 0.5707(3) 0.34320(17) 0.31119(17) 0.0296(6) Uani 1 d . . .
H36 H 0.4988 0.3207 0.2813 0.036 Uiso 1 calc R . .
C37 C 0.6971(4) 0.34536(16) 0.29415(19) 0.0372(7) Uani 1 d . . .
H37 H 0.7109 0.3244 0.2525 0.045 Uiso 1 calc R . .
C38 C 0.8024(3) 0.37900(17) 0.33978(19) 0.0382(7) Uani 1 d . . .
H38 H 0.8881 0.3794 0.3295 0.046 Uiso 1 calc R . .
C39 C 0.7817(3) 0.41207(15) 0.40060(19) 0.0371(7) Uani 1 d . . .
H39 H 0.8529 0.4355 0.4299 0.044 Uiso 1 calc R . .
C40 C 0.6564(3) 0.41075(14) 0.41833(16) 0.0287(6) Uani 1 d . . .
H40 H 0.6418 0.4330 0.4590 0.034 Uiso 1 calc R . .
C41 C 0.2643(3) 0.37577(14) 0.49511(14) 0.0228(5) Uani 1 d . . .
C42 C 0.3257(3) 0.41452(13) 0.55356(15) 0.0280(6) Uani 1 d . . .
H42 H 0.4028 0.4388 0.5526 0.034 Uiso 1 calc R . .
C43 C 0.2681(3) 0.41599(15) 0.61395(16) 0.0376(7) Uani 1 d . . .
H43 H 0.3076 0.4413 0.6545 0.045 Uiso 1 calc R . .
C44 C 0.1529(4) 0.3803(2) 0.6145(2) 0.0497(9) Uani 1 d . . .
H44 H 0.1154 0.3817 0.6554 0.060 Uiso 1 calc R . .
C45 C 0.0929(5) 0.3426(2) 0.5548(2) 0.0560(11) Uani 1 d . . .
H45 H 0.0145 0.3191 0.5554 0.067 Uiso 1 calc R . .
C46 C 0.1489(4) 0.3394(2) 0.4939(2) 0.0396(8) Uani 1 d . . .
H46 H 0.1101 0.3136 0.4536 0.047 Uiso 1 calc R . .

loop_
_atom_site_aniso_label
_atom_site_aniso_U_11
_atom_site_aniso_U_22
_atom_site_aniso_U_33
_atom_site_aniso_U_23
_atom_site_aniso_U_13
_atom_site_aniso_U_12
Bi1 0.01686(8) 0.01493(8) 0.01666(8) 0.00037(3) 0.00056(5) 0.00055(3)
O1 0.0247(9) 0.0206(9) 0.0195(9) 0.0006(7) -0.0017(7) 0.0009(7)
O2 0.0260(10) 0.0201(9) 0.0282(10) -0.0025(8) 0.0008(8) -0.0020(8)
O3 0.0326(11) 0.0285(10) 0.0149(9) -0.0026(8) -0.0045(8) 0.0036(9)
O4 0.0269(10) 0.0177(9) 0.0247(9) 0.0006(7) -0.0011(7) 0.0012(7)
O5 0.0265(10) 0.0241(10) 0.0210(9) 0.0045(8) 0.0000(8) 0.0011(7)
O6 0.0244(9) 0.0197(9) 0.0230(9) -0.0031(7) 0.0022(7) 0.0023(7)
C1 0.0201(12) 0.0226(13) 0.0181(12) -0.0003(9) 0.0036(9) 0.0029(10)
C2 0.0201(12) 0.0233(13) 0.0133(12) -0.0012(9) -0.0005(9) 0.0016(10)
C3 0.0222(13) 0.0277(14) 0.0193(12) 0.0067(10) 0.0002(10) 0.0020(10)
C4 0.0289(15) 0.0299(15) 0.0351(16) 0.0030(12) 0.0044(12) 0.0000(12)
C5 0.0335(17) 0.0343(16) 0.0468(18) 0.0040(14) -0.0028(14) -0.0079(13)
C6 0.0283(16) 0.0444(19) 0.0501(19) 0.0187(15) 0.0024(14) -0.0058(14)
C7 0.0313(19) 0.070(3) 0.043(2) 0.0100(17) 0.0152(17) -0.0041(15)
C8 0.0342(16) 0.0435(18) 0.0319(16) -0.0008(13) 0.0097(13) -0.0025(13)
C9 0.0190(12) 0.0215(12) 0.0246(13) -0.0030(10) 0.0026(10) -0.0001(9)
C10 0.0315(15) 0.0308(15) 0.0277(14) 0.0037(11) 0.0074(11) 0.0065(11)
C11 0.0397(17) 0.0335(15) 0.0365(17) 0.0025(13) 0.0143(13) 0.0043(13)
C12 0.0278(15) 0.0349(16) 0.0490(19) -0.0063(14) 0.0114(13) 0.0051(13)
C13 0.0260(16) 0.0286(15) 0.046(2) 0.0006(12) 0.0057(14) 0.0111(11)
C14 0.0259(15) 0.0294(14) 0.0262(15) 0.0042(11) 0.0026(12) 0.0041(11)
C15 0.0166(12) 0.0214(12) 0.0255(13) 0.0045(10) 0.0056(10) 0.0024(10)
C16 0.0217(12) 0.0163(11) 0.0195(12) 0.0009(9) 0.0030(9) 0.0034(9)
C17 0.0222(12) 0.0147(11) 0.0223(12) -0.0002(9) 0.0019(10) 0.0039(9)
C18 0.0235(13) 0.0272(14) 0.0233(13) 0.0007(10) 0.0044(10) 0.0023(10)
C19 0.0329(15) 0.0309(14) 0.0217(13) -0.0039(11) -0.0021(11) 0.0031(12)
C20 0.0239(14) 0.0263(13) 0.0362(15) -0.0026(11) -0.0041(11) -0.0008(11)
C21 0.0207(14) 0.0343(15) 0.0391(16) 0.0087(12) 0.0052(12) -0.0020(11)
C22 0.0237(14) 0.0331(15) 0.0245(13) 0.0049(11) 0.0060(11) 0.0046(11)
C23 0.0201(12) 0.0206(12) 0.0201(12) 0.0012(9) 0.0003(9) 0.0006(9)
C24 0.0217(13) 0.0234(12) 0.0284(13) -0.0006(10) 0.0059(10) -0.0010(10)
C25 0.0261(14) 0.0357(15) 0.0307(14) -0.0057(12) 0.0078(11) 0.0021(12)
C26 0.0315(16) 0.0426(17) 0.0315(15) -0.0016(13) 0.0154(12) -0.0074(13)
C27 0.052(2) 0.0272(18) 0.057(2) 0.0065(12) 0.029(2) -0.0080(12)
C28 0.0382(18) 0.0231(13) 0.0425(18) 0.0007(12) 0.0185(14) -0.0002(12)
C29 0.0180(12) 0.0225(12) 0.0191(12) -0.0052(10) 0.0007(9) -0.0039(10)
C30 0.0270(14) 0.0229(13) 0.0277(13) 0.0000(10) 0.0005(11) 0.0013(10)
C31 0.0283(14) 0.0211(13) 0.0344(15) -0.0029(11) 0.0038(11) -0.0040(11)
C32 0.0267(15) 0.0322(15) 0.0320(15) -0.0086(12) 0.0004(12) -0.0063(12)
C33 0.0325(16) 0.0396(17) 0.0308(15) 0.0015(13) -0.0124(12) -0.0047(13)
C34 0.0313(15) 0.0263(14) 0.0280(14) 0.0042(11) -0.0031(12) 0.0022(12)
C35 0.0222(13) 0.0213(11) 0.0247(13) 0.0046(11) 0.0055(10) 0.0030(10)
C36 0.0328(17) 0.0319(14) 0.0251(15) -0.0013(13) 0.0086(13) 0.0015(13)
C37 0.0432(19) 0.0385(16) 0.0355(17) 0.0020(14) 0.0204(15) 0.0068(15)
C38 0.0280(16) 0.0412(17) 0.051(2) 0.0114(15) 0.0198(14) 0.0045(14)
C39 0.0285(16) 0.0348(16) 0.0477(18) 0.0045(13) 0.0086(13) -0.0064(12)
C40 0.0284(14) 0.0249(14) 0.0321(15) -0.0013(11) 0.0056(11) -0.0025(11)
C41 0.0239(13) 0.0235(12) 0.0219(13) -0.0003(10) 0.0074(10) 0.0030(11)
C42 0.0278(14) 0.0300(14) 0.0254(13) -0.0047(11) 0.0049(11) 0.0013(11)
C43 0.0503(19) 0.0376(17) 0.0250(15) -0.0059(12) 0.0087(13) 0.0020(14)
C44 0.073(3) 0.046(2) 0.0411(18) -0.0054(18) 0.0351(18) -0.0071(18)
C45 0.065(3) 0.059(2) 0.057(3) -0.018(2) 0.040(2) -0.028(2)
C46 0.0373(19) 0.0471(18) 0.0406(19) -0.0146(17) 0.0218(15) -0.0173(17)

loop_
_atom_type_symbol
_atom_type_description
_atom_type_scat_dispersion_real
_atom_type_scat_dispersion_imag
_atom_type_scat_source
C C 0.0033 0.0016 'International Tables Vol C Tables 4.2.6.8 and 6.1.1.4'
H H 0.0000 0.0000 'International Tables Vol C Tables 4.2.6.8 and 6.1.1.4'
O O 0.0106 0.0060 'International Tables Vol C Tables 4.2.6.8 and 6.1.1.4'
Bi Bi -4.1077 10.2566 'International Tables Vol C Tables 4.2.6.8 and 6.1.1.4'

loop_
_geom_angle_atom_site_label_1
_geom_angle_atom_site_label_2
_geom_angle_atom_site_label_3
_geom_angle
_geom_angle_site_symmetry_1
_geom_angle_site_symmetry_3
_geom_angle_publ_flag
C35 Bi1 C41 138.58(10) . . ?
C35 Bi1 C29 115.82(10) . . ?
C41 Bi1 C29 104.94(10) . . ?
C35 Bi1 O4 89.36(9) . . ?
C41 Bi1 O4 100.77(9) . . ?
C29 Bi1 O4 86.22(9) . . ?
C35 Bi1 O1 85.49(8) . . ?
C41 Bi1 O1 90.68(9) . . ?
C29 Bi1 O1 85.64(8) . . ?
O4 Bi1 O1 167.36(7) . . ?
C1 O1 Bi1 109.37(15) . . ?
C15 O4 Bi1 111.95(15) . . ?
O2 C1 O1 123.9(2) . . ?
O2 C1 C2 120.5(2) . . ?
O1 C1 C2 115.5(2) . . ?
O3 C2 C3 107.6(2) . . ?
O3 C2 C1 108.7(2) . . ?
C3 C2 C1 108.6(2) . . ?
O3 C2 C9 108.1(2) . . ?
C3 C2 C9 114.1(2) . . ?
C1 C2 C9 109.6(2) . . ?
C4 C3 C8 118.5(3) . . ?
C4 C3 C2 122.6(2) . . ?
C8 C3 C2 118.6(3) . . ?
C3 C4 C5 120.6(3) . . ?
C6 C5 C4 120.7(3) . . ?
C5 C6 C7 119.2(3) . . ?
C6 C7 C8 120.4(3) . . ?
C7 C8 C3 120.7(3) . . ?
C10 C9 C14 118.4(3) . . ?
C10 C9 C2 123.3(2) . . ?
C14 C9 C2 118.1(2) . . ?
C9 C10 C11 121.0(3) . . ?
C12 C11 C10 120.0(3) . . ?
C11 C12 C13 119.7(3) . . ?
C12 C13 C14 120.4(3) . . ?
C13 C14 C9 120.5(3) . . ?
O5 C15 O4 123.9(2) . . ?
O5 C15 C16 121.0(2) . . ?
O4 C15 C16 115.1(2) . . ?
O6 C16 C17 107.39(19) . . ?
O6 C16 C23 111.3(2) . . ?
C17 C16 C23 112.2(2) . . ?
O6 C16 C15 107.70(19) . . ?
C17 C16 C15 110.6(2) . . ?
C23 C16 C15 107.59(19) . . ?
C18 C17 C22 118.2(2) . . ?
C18 C17 C16 123.2(2) . . ?
C22 C17 C16 118.6(2) . . ?
C17 C18 C19 120.9(3) . . ?
C20 C19 C18 120.0(3) . . ?
C19 C20 C21 119.8(3) . . ?
C22 C21 C20 120.2(3) . . ?
C21 C22 C17 121.0(3) . . ?
C28 C23 C24 118.7(3) . . ?
C28 C23 C16 120.8(2) . . ?
C24 C23 C16 120.3(2) . . ?
C25 C24 C23 120.2(3) . . ?
C26 C25 C24 120.9(3) . . ?
C25 C26 C27 119.3(3) . . ?
C26 C27 C28 120.5(3) . . ?
C23 C28 C27 120.4(3) . . ?
C30 C29 C34 120.8(2) . . ?
C30 C29 Bi1 119.02(18) . . ?
C34 C29 Bi1 119.7(2) . . ?
C31 C30 C29 119.5(2) . . ?
C32 C31 C30 120.2(3) . . ?
C33 C32 C31 119.9(3) . . ?
C32 C33 C34 121.0(3) . . ?
C29 C34 C33 118.6(3) . . ?
C40 C35 C36 122.6(3) . . ?
C40 C35 Bi1 121.8(2) . . ?
C36 C35 Bi1 115.3(2) . . ?
C37 C36 C35 118.7(3) . . ?
C36 C37 C38 119.4(3) . . ?
C37 C38 C39 120.7(3) . . ?
C40 C39 C38 120.8(3) . . ?
C35 C40 C39 117.7(3) . . ?
C46 C41 C42 123.3(3) . . ?
C46 C41 Bi1 114.7(2) . . ?
C42 C41 Bi1 121.7(2) . . ?
C41 C42 C43 117.5(3) . . ?
C44 C43 C42 120.7(3) . . ?
C43 C44 C45 120.4(3) . . ?
C44 C45 C46 120.3(4) . . ?
C41 C46 C45 117.7(3) . . ?

loop_
_geom_bond_atom_site_label_1
_geom_bond_atom_site_label_2
_geom_bond_distance
_geom_bond_site_symmetry_2
_geom_bond_publ_flag
Bi1 C35 2.193(3) . ?
Bi1 C41 2.194(3) . ?
Bi1 C29 2.210(2) . ?
Bi1 O4 2.2490(18) . ?
Bi1 O1 2.2925(18) . ?
O1 C1 1.292(3) . ?
O2 C1 1.227(3) . ?
O3 C2 1.430(3) . ?
O4 C15 1.296(3) . ?
O5 C15 1.217(3) . ?
O6 C16 1.427(3) . ?
C1 C2 1.533(3) . ?
C2 C3 1.526(4) . ?
C2 C9 1.541(4) . ?
C3 C4 1.379(4) . ?
C3 C8 1.389(4) . ?
C4 C5 1.394(4) . ?
C5 C6 1.369(5) . ?
C6 C7 1.384(5) . ?
C7 C8 1.386(5) . ?
C9 C10 1.382(4) . ?
C9 C14 1.392(4) . ?
C10 C11 1.390(4) . ?
C11 C12 1.379(4) . ?
C12 C13 1.375(5) . ?
C13 C14 1.389(4) . ?
C15 C16 1.552(3) . ?
C16 C17 1.516(3) . ?
C16 C23 1.534(4) . ?
C17 C18 1.390(4) . ?
C17 C22 1.397(4) . ?
C18 C19 1.395(4) . ?
C19 C20 1.373(4) . ?
C20 C21 1.389(4) . ?
C21 C22 1.378(4) . ?
C23 C28 1.384(4) . ?
C23 C24 1.397(4) . ?
C24 C25 1.384(4) . ?
C25 C26 1.374(4) . ?
C26 C27 1.380(5) . ?
C27 C28 1.391(5) . ?
C29 C30 1.387(4) . ?
C29 C34 1.387(4) . ?
C30 C31 1.384(4) . ?
C31 C32 1.385(4) . ?
C32 C33 1.371(4) . ?
C33 C34 1.394(4) . ?
C35 C40 1.380(4) . ?
C35 C36 1.386(4) . ?
C36 C37 1.388(5) . ?
C37 C38 1.384(5) . ?
C38 C39 1.384(5) . ?
C39 C40 1.382(4) . ?
C41 C46 1.382(4) . ?
C41 C42 1.378(4) . ?
C42 C43 1.387(4) . ?
C43 C44 1.378(5) . ?
C44 C45 1.379(6) . ?
C45 C46 1.388(5) . ?
